data_7110841
loop_
_publ_author_name
'Liu, Hong-Ke'
'Sun, Wei-Yin'
'Ma, De-Jian'
'Tang, Wen-Xia'
'Yu, Kai-Bei'

_publ_section_title
;
 The first X-ray structurally characterized M3L2 cage-like complex with
 tetrahedral metal centres and its encapsulation of a neutral guest
 molecule
;
_journal_issue 7
_journal_name_full 'Chemical Communications'
_journal_page_first 591
_journal_paper_doi 10.1039/b000259n
_journal_year 2000
_chemical_formula_sum 'C48 H54 N12 O12 Zn3'
_chemical_formula_weight 1187.14
_chemical_name_systematic
; 
 ? 
;
_space_group_IT_number 155
_symmetry_cell_setting rhombohedral
_symmetry_space_group_name_Hall 'R 3 2"'
_symmetry_space_group_name_H-M 'R 3 2 :H'
_atom_sites_solution_hydrogens geom
_atom_sites_solution_primary direct
_atom_sites_solution_secondary difmap
_audit_creation_method SHELXL
_cell_angle_alpha 90.00
_cell_angle_beta 90.00
_cell_angle_gamma 120.00
_cell_formula_units_Z 3
_cell_length_a 17.661(2)
_cell_length_b 17.661(2)
_cell_length_c 20.722(4)
_cell_measurement_reflns_used 32
_cell_measurement_temperature 294(2)
_cell_measurement_theta_max 15.57
_cell_measurement_theta_min 3.31
_cell_volume 5597.5(14)
_computing_cell_refinement 'Siemens XSCANS'
_computing_data_collection 'Siemens XSCANS'
_computing_data_reduction 'Siemens SHELXTL'
_computing_molecular_graphics 'Siemens SHELXTL'
_computing_publication_material 'Siemens SHELXTL'
_computing_structure_refinement 'SHELXL-93 (Sheldrick, 1993)'
_computing_structure_solution 'SHELXS-86 (Sheldrick, 1990)'
_diffrn_ambient_temperature 294(2)
_diffrn_measurement_device 'Siemens P4'
_diffrn_measurement_method '\w scans'
_diffrn_radiation_monochromator graphite
_diffrn_radiation_source 'normal-focus sealed tube'
_diffrn_radiation_type MoK\a
_diffrn_radiation_wavelength 0.71073
_diffrn_reflns_av_R_equivalents 0.0231
_diffrn_reflns_av_sigmaI/netI 0.0627
_diffrn_reflns_limit_h_max 18
_diffrn_reflns_limit_h_min 0
_diffrn_reflns_limit_k_max 1
_diffrn_reflns_limit_k_min -20
_diffrn_reflns_limit_l_max 25
_diffrn_reflns_limit_l_min 0
_diffrn_reflns_number 2385
_diffrn_reflns_theta_max 25.96
_diffrn_reflns_theta_min 1.65
_diffrn_standards_decay_% 1.89
_diffrn_standards_interval_count 97
_diffrn_standards_number 3
_exptl_absorpt_coefficient_mu 1.007
_exptl_absorpt_correction_T_max 0.9416
_exptl_absorpt_correction_T_min 0.8041
_exptl_absorpt_correction_type empirical
_exptl_crystal_density_diffrn 1.057
_exptl_crystal_F_000 1836
_exptl_crystal_size_max 0.56
_exptl_crystal_size_mid 0.54
_exptl_crystal_size_min 0.24
_refine_diff_density_max 0.434
_refine_diff_density_min -0.282
_refine_diff_density_rms 0.073
_refine_ls_abs_structure_details 'Flack H D (1983), Acta Cryst. A39, 876-881'
_refine_ls_abs_structure_Flack 0.00
_refine_ls_extinction_coef 0.0069(8)
_refine_ls_extinction_expression Fc^*^=kFc[1+0.001xFc^2^\l^3^/sin(2\q)]^-1/4^
_refine_ls_extinction_method SHELXL
_refine_ls_goodness_of_fit_all 0.811
_refine_ls_goodness_of_fit_obs 1.083
_refine_ls_hydrogen_treatment none
_refine_ls_matrix_type full
_refine_ls_number_parameters 115
_refine_ls_number_reflns 2041
_refine_ls_number_restraints 4
_refine_ls_restrained_S_all 1.582
_refine_ls_restrained_S_obs 1.084
_refine_ls_R_factor_all 0.1476
_refine_ls_R_factor_obs 0.0684
_refine_ls_shift/esd_max -0.001
_refine_ls_shift/esd_mean 0.000
_refine_ls_structure_factor_coef Fsqd
_refine_ls_weighting_details 'w=1/[\s^2^(Fo^2^)+(0.1209P)^2^+0.0000P] where P=(Fo^2^+2Fc^2^)/3'
_refine_ls_weighting_scheme calc
_refine_ls_wR_factor_all 0.3411
_refine_ls_wR_factor_obs 0.1641
_reflns_number_observed 938
_reflns_number_total 2081
_reflns_observed_criterion >2sigma(I)
_cod_data_source_file b000259nsup1.cif
_cod_data_source_block 1
_cod_depositor_comments
;
The following automatic conversions were performed:

'_symmetry_cell_setting' value 'Rhombohedral' changed to
'rhombohedral' according to
/home/saulius/struct/CIF-dictionaries/cif_core.dic dictionary named
'cif_core.dic' version 2.4.2 from 2011-04-26.

Automatic conversion script
Id: cif_fix_values 1891 2012-01-12 08:04:46Z andrius 

The following automatic conversions were performed:

'_refine_ls_weighting_scheme' value 'calc
w=1/[\s^2^(Fo^2^)+(0.1209P)^2^+0.0000P] where P=(Fo^2^+2Fc^2^)/3' was
changed to 'calc'. New tag '_refine_ls_weighting_details' was
created. The value of the new tag was set to
'w=1/[\s^2^(Fo^2^)+(0.1209P)^2^+0.0000P] where P=(Fo^2^+2Fc^2^)/3'.

Automatic conversion script
Id: cif_fix_values 3143 2015-03-26 13:38:13Z robertas 
;
_cod_original_sg_symbol_H-M R32
_cod_database_code 7110841

loop_
_symmetry_equiv_pos_as_xyz
'x, y, z'
'-y, x-y, z'
'-x+y, -x, z'
'y, x, -z'
'x-y, -y, -z'
'-x, -x+y, -z'
'x+2/3, y+1/3, z+1/3'
'-y+2/3, x-y+1/3, z+1/3'
'-x+y+2/3, -x+1/3, z+1/3'
'y+2/3, x+1/3, -z+1/3'
'x-y+2/3, -y+1/3, -z+1/3'
'-x+2/3, -x+y+1/3, -z+1/3'
'x+1/3, y+2/3, z+2/3'
'-y+1/3, x-y+2/3, z+2/3'
'-x+y+1/3, -x+2/3, z+2/3'
'y+1/3, x+2/3, -z+2/3'
'x-y+1/3, -y+2/3, -z+2/3'
'-x+1/3, -x+y+2/3, -z+2/3'

loop_
_atom_site_aniso_label
_atom_site_aniso_U_11
_atom_site_aniso_U_22
_atom_site_aniso_U_33
_atom_site_aniso_U_23
_atom_site_aniso_U_13
_atom_site_aniso_U_12
Zn 0.1088(9) 0.1370(15) 0.1003(9) -0.0347(10) -0.0173(5) 0.0685(7)
O1 0.202(10) 0.337(16) 0.127(6) -0.082(8) -0.058(7) 0.150(10)
O2 0.293(14) 0.189(10) 0.213(10) -0.080(9) -0.060(10) 0.148(10)
N1 0.106(5) 0.100(6) 0.109(5) -0.016(4) -0.016(4) 0.055(4)
N2 0.081(4) 0.096(5) 0.093(4) -0.009(5) -0.005(4) 0.047(3)
C1 0.112(7) 0.115(7) 0.110(6) -0.002(6) 0.006(5) 0.055(6)
C2 0.103(6) 0.095(6) 0.127(7) -0.018(6) -0.001(5) 0.052(5)
C3 0.082(5) 0.101(6) 0.100(6) -0.009(5) -0.014(4) 0.047(5)
C4 0.087(6) 0.131(7) 0.089(5) -0.018(5) -0.025(4) 0.057(5)
C5 0.069(5) 0.092(6) 0.068(4) -0.002(4) -0.007(3) 0.034(5)
C6 0.098(7) 0.104(7) 0.077(4) 0.004(4) -0.016(4) 0.064(6)
C7 0.404(34) 0.135(12) 0.158(13) -0.015(11) 0.059(18) 0.173(18)
C8 0.702(61) 0.374(34) 0.113(9) -0.024(13) 0.018(17) 0.408(44)

loop_
_atom_site_label
_atom_site_type_symbol
_atom_site_fract_x
_atom_site_fract_y
_atom_site_fract_z
_atom_site_U_iso_or_equiv
_atom_site_thermal_displace_type
_atom_site_occupancy
_atom_site_calc_flag
_atom_site_refinement_flags
Zn Zn 0.70262(8) 1.0000 1.0000 0.1122(8) Uani 1 d S
O1 O 0.7014(7) 1.0967(9) 0.9677(4) 0.215(6) Uani 1 d D
O2 O 0.5794(7) 1.0144(7) 0.9143(6) 0.220(5) Uani 1 d D
N1 N 0.7415(5) 0.9457(5) 0.9311(3) 0.103(2) Uani 1 d D
N2 N 0.7804(4) 0.9180(5) 0.8386(3) 0.089(2) Uani 1 d .
C1 C 0.7438(6) 0.8708(7) 0.9362(5) 0.113(2) Uani 1 d .
H1 H 0.7307(6) 0.8362(7) 0.9729(5) 0.136 Uiso 1 calc R
C2 C 0.7685(6) 0.8548(6) 0.8781(5) 0.107(3) Uani 1 d .
H2 H 0.7756(6) 0.8074(6) 0.8681(5) 0.129 Uiso 1 calc R
C3 C 0.7645(5) 0.9721(5) 0.8710(3) 0.094(2) Uani 1 d D
H3 H 0.7688(5) 1.0228(5) 0.8538(3) 0.113 Uiso 1 calc R
C4 C 0.8108(5) 0.9290(6) 0.7727(4) 0.101(2) Uani 1 d .
H4A H 0.7960(5) 0.9680(6) 0.7502(4) 0.122 Uiso 1 calc R
H4B H 0.7822(5) 0.8729(6) 0.7508(4) 0.122 Uiso 1 calc R
C5 C 0.9120(5) 0.9677(6) 0.7715(3) 0.079(2) Uani 1 d .
C6 C 0.9674(6) 1.0551(6) 0.7706(3) 0.087(2) Uani 1 d .
H6 H 0.9452(6) 1.0930(6) 0.7693(3) 0.104 Uiso 1 calc R
C7 C 0.6378(7) 1.0863(7) 0.9349(6) 0.215(10) Uani 1 d D
C8 C 0.6359(22) 1.1668(13) 0.9249(6) 0.335(19) Uani 1 d D
H8A H 0.6865(22) 1.2146(13) 0.9445(6) 0.335 Uiso 1 calc R
H8B H 0.5840(22) 1.1615(13) 0.9442(6) 0.335 Uiso 1 calc R
H8C H 0.6359(22) 1.1773(13) 0.8795(6) 0.335 Uiso 1 calc R

loop_
_atom_type_symbol
_atom_type_description
_atom_type_scat_dispersion_real
_atom_type_scat_dispersion_imag
_atom_type_scat_source
C C 0.0033 0.0016 'International Tables Vol C Tables 4.2.6.8 and 6.1.1.4'
H H 0.0000 0.0000 'International Tables Vol C Tables 4.2.6.8 and 6.1.1.4'
N N 0.0061 0.0033 'International Tables Vol C Tables 4.2.6.8 and 6.1.1.4'
O O 0.0106 0.0060 'International Tables Vol C Tables 4.2.6.8 and 6.1.1.4'
Zn Zn 0.2839 1.4301 'International Tables Vol C Tables 4.2.6.8 and 6.1.1.4'

loop_
_geom_angle_atom_site_label_1
_geom_angle_atom_site_label_2
_geom_angle_atom_site_label_3
_geom_angle
_geom_angle_site_symmetry_1
_geom_angle_site_symmetry_3
O1 Zn O1 123.3(7) 5_677 .
O1 Zn N1 110.3(4) 5_677 5_677
O1 Zn N1 101.5(4) . 5_677
O1 Zn N1 101.5(4) 5_677 .
O1 Zn N1 110.3(4) . .
N1 Zn N1 109.6(4) 5_677 .
C7 O1 Zn 119.2(10) . .
C3 N1 C1 105.4(7) . .
C3 N1 Zn 128.0(6) . .
C1 N1 Zn 126.5(6) . .
C3 N2 C2 107.4(6) . .
C3 N2 C4 126.0(8) . .
C2 N2 C4 126.5(7) . .
N1 C1 C2 107.8(9) . .
N2 C2 C1 107.9(8) . .
N2 C3 N1 111.5(7) . .
N2 C4 C5 109.9(6) . .
C6 C5 C6 119.5(8) . 2_765
C6 C5 C4 121.1(8) . .
C6 C5 C4 119.4(8) 2_765 .
C5 C6 C5 120.4(8) . 3_675
O2 C7 O1 124.2(11) . .
O2 C7 C8 122.5(16) . .
O1 C7 C8 113.2(17) . .

loop_
_geom_bond_atom_site_label_1
_geom_bond_atom_site_label_2
_geom_bond_distance
_geom_bond_site_symmetry_2
Zn O1 1.84(2) 5_677
Zn O1 1.84(2) .
Zn N1 2.022(7) 5_677
Zn N1 2.022(7) .
O1 C7 1.246(4) .
O2 C7 1.245(4) .
N1 C3 1.322(4) .
N1 C1 1.348(12) .
N2 C3 1.308(9) .
N2 C2 1.314(10) .
N2 C4 1.444(10) .
C1 C2 1.357(12) .
C4 C5 1.562(11) .
C5 C6 1.353(10) .
C5 C6 1.365(10) 2_765
C6 C5 1.365(10) 3_675
C7 C8 1.452(4) .

loop_
_geom_torsion_atom_site_label_1
_geom_torsion_atom_site_label_2
_geom_torsion_atom_site_label_3
_geom_torsion_atom_site_label_4
_geom_torsion
_geom_torsion_site_symmetry_1
_geom_torsion_site_symmetry_4
O1 Zn O1 C7 -39.0(10) 5_677 .
N1 Zn O1 C7 -163.0(10) 5_677 .
N1 Zn O1 C7 80.9(11) . .
O1 Zn N1 C3 133.0(8) 5_677 .
O1 Zn N1 C3 0.6(8) . .
N1 Zn N1 C3 -110.4(8) 5_677 .
O1 Zn N1 C1 -42.4(8) 5_677 .
O1 Zn N1 C1 -174.7(7) . .
N1 Zn N1 C1 74.3(7) 5_677 .
C3 N1 C1 C2 0.0(10) . .
Zn N1 C1 C2 176.2(6) . .
C3 N2 C2 C1 0.5(9) . .
C4 N2 C2 C1 177.0(8) . .
N1 C1 C2 N2 -0.3(10) . .
C2 N2 C3 N1 -0.5(9) . .
C4 N2 C3 N1 -177.1(7) . .
C1 N1 C3 N2 0.3(9) . .
Zn N1 C3 N2 -175.8(5) . .
C3 N2 C4 C5 98.0(8) . .
C2 N2 C4 C5 -78.0(11) . .
N2 C4 C5 C6 -89.9(9) . .
N2 C4 C5 C6 90.9(8) . 2_765
C6 C5 C6 C5 -2.8(13) 2_765 3_675
C4 C5 C6 C5 178.0(5) . 3_675
Zn O1 C7 O2 -10.6(19) . .
Zn O1 C7 C8 167.1(10) . .
